data_4081038
loop_
_publ_author_name
'Pettinari, Riccardo'
'Pettinari, Claudio'
'Marchetti, Fabio'
'Monari, Magda'
'Mosconi, Edoardo'
'De Angelis, Filippo'

_publ_section_title
;
 Boron Functionalization and Unusual B--C Bond Activation in Rhodium(III)
 and Iridium(III) Complexes with Diphenylbis(pyrazolylborate) Ligands
 (Ph2Bp)
;
_journal_issue 14
_journal_name_full Organometallics
_journal_page_first 3895
_journal_paper_doi 10.1021/om400375j
_journal_volume 32
_journal_year 2013
_chemical_formula_sum 'C19 H25 B Cl N2 O6 Rh'
_chemical_formula_weight 526.58
_chemical_name_systematic
;
 ?
;
_space_group_IT_number 14
_symmetry_cell_setting monoclinic
_symmetry_space_group_name_Hall '-P 2ybc'
_symmetry_space_group_name_H-M 'P 1 21/c 1'
_atom_sites_solution_hydrogens geom
_atom_sites_solution_primary direct
_atom_sites_solution_secondary difmap
_audit_creation_method SHELXL-97
_cell_angle_alpha 90.00
_cell_angle_beta 106.148(2)
_cell_angle_gamma 90.00
_cell_formula_units_Z 4
_cell_length_a 12.462(2)
_cell_length_b 11.013(2)
_cell_length_c 17.388(3)
_cell_measurement_reflns_used 3979
_cell_measurement_temperature 293(2)
_cell_measurement_theta_max 23.76
_cell_measurement_theta_min 2.22
_cell_volume 2292.2(7)
_computing_cell_refinement 'Bruker SMART'
_computing_data_collection 'Bruker SMART'
_computing_data_reduction 'Bruker SAINT'
_computing_molecular_graphics 'Bruker SHELXTL'
_computing_publication_material 'Bruker SHELXTL'
_computing_structure_refinement 'Bruker SHELXTL'
_computing_structure_solution 'SIR-97, Giacovazzo, 1999'
_diffrn_ambient_temperature 293(2)
_diffrn_measured_fraction_theta_full 0.965
_diffrn_measured_fraction_theta_max 0.965
_diffrn_measurement_device_type 'CCD area detector'
_diffrn_measurement_method 'phi and omega scans'
_diffrn_radiation_monochromator graphite
_diffrn_radiation_source 'fine-focus sealed tube'
_diffrn_radiation_type MoK\a
_diffrn_radiation_wavelength 0.71073
_diffrn_reflns_av_R_equivalents 0.0418
_diffrn_reflns_av_sigmaI/netI 0.0450
_diffrn_reflns_limit_h_max 16
_diffrn_reflns_limit_h_min -16
_diffrn_reflns_limit_k_max 14
_diffrn_reflns_limit_k_min -14
_diffrn_reflns_limit_l_max 22
_diffrn_reflns_limit_l_min -22
_diffrn_reflns_number 18816
_diffrn_reflns_theta_full 28.00
_diffrn_reflns_theta_max 28.00
_diffrn_reflns_theta_min 1.70
_exptl_absorpt_coefficient_mu 0.897
_exptl_absorpt_correction_T_max 0.921
_exptl_absorpt_correction_T_min 0.734
_exptl_absorpt_correction_type empirical
_exptl_absorpt_process_details SADABS
_exptl_crystal_colour yellow
_exptl_crystal_density_diffrn 1.526
_exptl_crystal_density_method 'not measured'
_exptl_crystal_description parallelepiped
_exptl_crystal_F_000 1072
_exptl_crystal_size_max 0.30
_exptl_crystal_size_mid 0.25
_exptl_crystal_size_min 0.20
_refine_diff_density_max 0.479
_refine_diff_density_min -0.710
_refine_diff_density_rms 0.078
_refine_ls_extinction_method none
_refine_ls_goodness_of_fit_ref 1.033
_refine_ls_hydrogen_treatment mixed
_refine_ls_matrix_type full
_refine_ls_number_parameters 310
_refine_ls_number_reflns 5342
_refine_ls_number_restraints 15
_refine_ls_restrained_S_all 1.041
_refine_ls_R_factor_all 0.0789
_refine_ls_R_factor_gt 0.0488
_refine_ls_shift/su_max 0.000
_refine_ls_shift/su_mean 0.000
_refine_ls_structure_factor_coef Fsqd
_refine_ls_weighting_details 'calc w=1/[\s^2^(Fo^2^)+(0.0453P)^2^+3.2565P] where P=(Fo^2^+2Fc^2^)/3'
_refine_ls_weighting_scheme calc
_refine_ls_wR_factor_gt 0.1106
_refine_ls_wR_factor_ref 0.1220
_reflns_number_gt 3731
_reflns_number_total 5342
_reflns_threshold_expression >2\s(I)
_cod_data_source_file om400375j_si_007.cif
_cod_data_source_block comp-3
_cod_depositor_comments
;
The following automatic conversions were performed:

'_symmetry_cell_setting' value 'Monoclinic' changed to 'monoclinic'
according to /home/saulius/struct/CIF-dictionaries/cif_core.dic
dictionary named 'cif_core.dic' version 2.4.2 from 2011-04-26.

Automatic conversion script
Id: cif_fix_values 1891 2012-01-12 08:04:46Z andrius 
;
_cod_original_sg_symbol_H-M P2(1)/c
_cod_database_code 4081038

loop_
_symmetry_equiv_pos_as_xyz
'x, y, z'
'-x, y+1/2, -z+1/2'
'-x, -y, -z'
'x, -y-1/2, z-1/2'

loop_
_atom_site_label
_atom_site_type_symbol
_atom_site_fract_x
_atom_site_fract_y
_atom_site_fract_z
_atom_site_U_iso_or_equiv
_atom_site_adp_type
_atom_site_occupancy
_atom_site_symmetry_multiplicity
_atom_site_calc_flag
_atom_site_refinement_flags
_atom_site_disorder_assembly
_atom_site_disorder_group
Rh Rh 0.25950(3) 0.76632(3) 0.131001(19) 0.04541(13) Uani 1 1 d . . .
N2 N 0.0338(3) 0.8153(4) 0.0342(3) 0.0662(12) Uani 1 1 d . . .
N1 N 0.1294(4) 0.7536(3) 0.0271(2) 0.0601(10) Uani 1 1 d . . .
C3 C -0.0452(6) 0.8066(7) -0.0389(5) 0.105(3) Uani 1 1 d . . .
H3 H -0.1169 0.8388 -0.0510 0.126 Uiso 1 1 calc R . .
C2 C -0.0033(7) 0.7454(8) -0.0893(4) 0.117(3) Uani 1 1 d . . .
H2 H -0.0384 0.7267 -0.1425 0.140 Uiso 1 1 calc R . .
C1 C 0.1062(6) 0.7147(6) -0.0448(3) 0.0861(19) Uani 1 1 d . . .
H1 H 0.1558 0.6712 -0.0655 0.103 Uiso 1 1 calc R . .
C4 C 0.3742(5) 0.7259(7) 0.2445(3) 0.089(2) Uani 1 1 d . . .
C5 C 0.4349(4) 0.7228(5) 0.1856(3) 0.0645(13) Uani 1 1 d . . .
C6 C 0.3852(5) 0.6337(5) 0.1299(3) 0.0694(14) Uani 1 1 d . . .
C7 C 0.3007(5) 0.5723(6) 0.1579(5) 0.094(2) Uani 1 1 d . . .
C8 C 0.2939(5) 0.6286(8) 0.2268(4) 0.102(3) Uani 1 1 d . . .
C9 C 0.2170(7) 0.5990(12) 0.2775(6) 0.222(7) Uani 1 1 d . . .
H9A H 0.1475 0.6413 0.2571 0.332 Uiso 1 1 calc R . .
H9B H 0.2511 0.6239 0.3318 0.332 Uiso 1 1 calc R . .
H9C H 0.2034 0.5132 0.2761 0.332 Uiso 1 1 calc R . .
C10 C 0.3989(7) 0.8084(10) 0.3154(4) 0.169(5) Uani 1 1 d . . .
H10A H 0.4517 0.7702 0.3597 0.253 Uiso 1 1 calc R . .
H10B H 0.3312 0.8251 0.3295 0.253 Uiso 1 1 calc R . .
H10C H 0.4298 0.8831 0.3025 0.253 Uiso 1 1 calc R . .
C11 C 0.5330(4) 0.7986(7) 0.1834(4) 0.102(2) Uani 1 1 d . . .
H11A H 0.6004 0.7533 0.2053 0.153 Uiso 1 1 calc R . .
H11B H 0.5341 0.8708 0.2145 0.153 Uiso 1 1 calc R . .
H11C H 0.5277 0.8204 0.1290 0.153 Uiso 1 1 calc R . .
C12 C 0.4253(6) 0.5952(7) 0.0583(4) 0.120(3) Uani 1 1 d . . .
H12A H 0.3634 0.5638 0.0170 0.179 Uiso 1 1 calc R . .
H12B H 0.4815 0.5335 0.0746 0.179 Uiso 1 1 calc R . .
H12C H 0.4563 0.6641 0.0382 0.179 Uiso 1 1 calc R . .
C14 C 0.3011(3) 0.9269(4) 0.0888(3) 0.0492(10) Uani 1 1 d . . .
C15 C 0.3254(4) 0.9350(5) 0.0163(3) 0.0620(12) Uani 1 1 d . . .
H15 H 0.3195 0.8658 -0.0153 0.074 Uiso 1 1 calc R . .
C16 C 0.3581(4) 1.0426(6) -0.0108(4) 0.0795(17) Uani 1 1 d . . .
H16 H 0.3750 1.0447 -0.0597 0.095 Uiso 1 1 calc R . .
C17 C 0.3659(5) 1.1465(6) 0.0336(5) 0.096(2) Uani 1 1 d . . .
H17 H 0.3862 1.2197 0.0149 0.115 Uiso 1 1 calc R . .
C18 C 0.3434(5) 1.1400(6) 0.1058(5) 0.093(2) Uani 1 1 d . . .
H18 H 0.3500 1.2095 0.1371 0.112 Uiso 1 1 calc R . .
C19 C 0.3112(4) 1.0335(5) 0.1333(3) 0.0657(13) Uani 1 1 d . . .
H19 H 0.2957 1.0323 0.1826 0.079 Uiso 1 1 calc R . .
C13 C 0.2295(7) 0.4694(7) 0.1140(7) 0.177(5) Uani 1 1 d . . .
H13A H 0.1839 0.4385 0.1459 0.266 Uiso 1 1 calc R . .
H13B H 0.2768 0.4058 0.1044 0.266 Uiso 1 1 calc R . .
H13C H 0.1826 0.4984 0.0639 0.266 Uiso 1 1 calc R . .
Cl Cl 0.15514(14) 1.08910(14) 0.33832(9) 0.0806(4) Uani 1 1 d DU . .
O3 O 0.1420(8) 0.9682(5) 0.3162(4) 0.188(3) Uani 1 1 d DU A .
O4 O 0.2619(12) 1.075(3) 0.3775(17) 0.237(13) Uani 0.57(3) 1 d PU A 1
O5 O 0.129(3) 1.156(2) 0.2701(13) 0.214(13) Uani 0.57(3) 1 d PU A 1
O6 O 0.094(2) 1.1180(13) 0.3914(12) 0.140(8) Uani 0.57(3) 1 d PU A 1
O41 O 0.212(4) 1.128(3) 0.4096(14) 0.25(2) Uani 0.43(3) 1 d PDU A 2
O51 O 0.193(3) 1.170(3) 0.295(2) 0.191(15) Uani 0.43(3) 1 d PDU A 2
O61 O 0.0505(18) 1.123(3) 0.333(3) 0.27(2) Uani 0.43(3) 1 d PDU A 2
O1 O 0.1269(3) 0.8572(4) 0.1583(3) 0.0863(12) Uani 1 1 d D . .
B1 B 0.0343(4) 0.8664(5) 0.1060(4) 0.0527(13) Uani 1 1 d D . .
O2 O -0.0653(5) 0.9226(6) 0.1153(6) 0.182(3) Uani 1 1 d D . .
H11 H 0.120(4) 0.891(9) 0.206(2) 0.219 Uiso 1 1 d D . .
H21 H -0.091(6) 0.988(7) 0.084(5) 0.219 Uiso 1 1 d D . .

loop_
_atom_site_aniso_label
_atom_site_aniso_U_11
_atom_site_aniso_U_22
_atom_site_aniso_U_33
_atom_site_aniso_U_23
_atom_site_aniso_U_13
_atom_site_aniso_U_12
Rh 0.04077(18) 0.0533(2) 0.0451(2) 0.00683(17) 0.01687(14) 0.00808(16)
N2 0.036(2) 0.063(3) 0.090(3) 0.025(2) 0.002(2) -0.0086(18)
N1 0.068(3) 0.056(3) 0.054(2) 0.0067(19) 0.0136(19) -0.011(2)
C3 0.066(4) 0.117(6) 0.106(6) 0.039(5) -0.018(4) -0.031(4)
C2 0.116(6) 0.141(7) 0.068(4) 0.014(4) -0.017(4) -0.066(5)
C1 0.107(5) 0.090(4) 0.060(3) -0.012(3) 0.020(3) -0.040(4)
C4 0.059(3) 0.162(7) 0.045(3) 0.016(4) 0.014(2) 0.048(4)
C5 0.046(2) 0.090(4) 0.058(3) 0.014(3) 0.016(2) 0.020(3)
C6 0.067(3) 0.074(4) 0.076(4) 0.013(3) 0.034(3) 0.031(3)
C7 0.080(4) 0.059(4) 0.141(6) 0.043(4) 0.027(4) 0.023(3)
C8 0.070(4) 0.154(7) 0.095(5) 0.082(5) 0.046(4) 0.043(4)
C9 0.088(5) 0.424(19) 0.180(9) 0.206(11) 0.084(6) 0.070(8)
C10 0.114(6) 0.311(13) 0.059(4) -0.040(6) -0.011(4) 0.117(8)
C11 0.045(3) 0.134(6) 0.119(5) 0.025(5) 0.010(3) 0.007(3)
C12 0.117(6) 0.148(7) 0.103(5) -0.028(5) 0.046(5) 0.056(5)
C14 0.032(2) 0.060(3) 0.054(3) 0.004(2) 0.0084(18) 0.0009(19)
C15 0.058(3) 0.072(3) 0.056(3) 0.002(2) 0.017(2) -0.013(2)
C16 0.058(3) 0.100(5) 0.081(4) 0.030(4) 0.019(3) -0.019(3)
C17 0.064(4) 0.078(5) 0.137(6) 0.031(4) 0.016(4) -0.024(3)
C18 0.070(4) 0.063(4) 0.148(7) -0.015(4) 0.034(4) -0.019(3)
C19 0.050(3) 0.066(3) 0.083(4) -0.005(3) 0.022(2) -0.006(2)
C13 0.129(7) 0.056(5) 0.313(15) 0.016(6) 0.005(8) -0.003(5)
Cl 0.0881(10) 0.0790(10) 0.0771(9) -0.0079(8) 0.0272(8) 0.0126(8)
O3 0.328(10) 0.100(4) 0.199(7) -0.040(4) 0.178(7) -0.018(5)
O4 0.078(7) 0.36(4) 0.24(2) -0.03(2) -0.008(10) 0.005(12)
O5 0.35(4) 0.172(17) 0.098(10) 0.057(10) 0.017(17) 0.098(19)
O6 0.19(2) 0.116(9) 0.156(15) -0.018(9) 0.121(15) 0.024(11)
O41 0.28(5) 0.25(3) 0.129(17) -0.087(16) -0.07(2) 0.06(3)
O51 0.19(3) 0.19(2) 0.19(3) 0.09(2) 0.06(2) -0.043(19)
O61 0.069(10) 0.31(3) 0.44(6) -0.20(4) 0.08(2) -0.002(13)
O1 0.080(3) 0.080(3) 0.115(3) 0.009(2) 0.054(3) 0.008(2)
B1 0.030(2) 0.048(3) 0.080(4) 0.013(3) 0.015(2) 0.006(2)
O2 0.115(5) 0.131(5) 0.312(10) 0.044(6) 0.078(6) 0.036(4)

loop_
_atom_type_symbol
_atom_type_description
_atom_type_scat_dispersion_real
_atom_type_scat_dispersion_imag
_atom_type_scat_source
C C 0.0033 0.0016 'International Tables Vol C Tables 4.2.6.8 and 6.1.1.4'
H H 0.0000 0.0000 'International Tables Vol C Tables 4.2.6.8 and 6.1.1.4'
B B 0.0013 0.0007 'International Tables Vol C Tables 4.2.6.8 and 6.1.1.4'
Cl Cl 0.1484 0.1585 'International Tables Vol C Tables 4.2.6.8 and 6.1.1.4'
N N 0.0061 0.0033 'International Tables Vol C Tables 4.2.6.8 and 6.1.1.4'
O O 0.0106 0.0060 'International Tables Vol C Tables 4.2.6.8 and 6.1.1.4'
Rh Rh -1.1178 0.9187 'International Tables Vol C Tables 4.2.6.8 and 6.1.1.4'

loop_
_geom_angle_atom_site_label_1
_geom_angle_atom_site_label_2
_geom_angle_atom_site_label_3
_geom_angle
C14 Rh N1 87.74(15)
C14 Rh O1 87.83(16)
N1 Rh O1 75.78(18)
C14 Rh C4 110.0(3)
N1 Rh C4 162.3(3)
O1 Rh C4 104.91(19)
C14 Rh C6 109.16(19)
N1 Rh C6 110.1(2)
O1 Rh C6 161.92(18)
C4 Rh C6 64.1(2)
C14 Rh C5 91.30(19)
N1 Rh C5 144.3(2)
O1 Rh C5 139.8(2)
C4 Rh C5 38.75(19)
C6 Rh C5 37.6(2)
C14 Rh C8 148.7(3)
N1 Rh C8 123.6(3)
O1 Rh C8 99.1(2)
C4 Rh C8 38.7(3)
C6 Rh C8 63.2(2)
C5 Rh C8 63.9(2)
C14 Rh C7 147.8(2)
N1 Rh C7 101.4(2)
O1 Rh C7 124.3(2)
C4 Rh C7 63.1(3)
C6 Rh C7 38.7(2)
C5 Rh C7 63.3(2)
C8 Rh C7 36.2(3)
B1 N2 C3 133.8(6)
B1 N2 N1 119.3(4)
C3 N2 N1 106.9(6)
C1 N1 N2 106.3(5)
C1 N1 Rh 141.9(5)
N2 N1 Rh 111.6(3)
C2 C3 N2 109.5(7)
C2 C3 H3 125.2
N2 C3 H3 125.2
C3 C2 C1 105.0(6)
C3 C2 H2 127.5
C1 C2 H2 127.5
N1 C1 C2 112.2(7)
N1 C1 H1 123.9
C2 C1 H1 123.9
C5 C4 C8 107.7(6)
C5 C4 C10 125.2(8)
C8 C4 C10 126.9(7)
C5 C4 Rh 72.2(3)
C8 C4 Rh 73.2(3)
C10 C4 Rh 124.6(5)
C6 C5 C4 107.0(5)
C6 C5 C11 125.8(5)
C4 C5 C11 127.2(6)
C6 C5 Rh 69.8(3)
C4 C5 Rh 69.0(3)
C11 C5 Rh 126.6(4)
C5 C6 C7 108.6(5)
C5 C6 C12 125.4(6)
C7 C6 C12 125.4(7)
C5 C6 Rh 72.5(3)
C7 C6 Rh 73.3(3)
C12 C6 Rh 127.0(4)
C8 C7 C6 108.1(6)
C8 C7 C13 127.6(8)
C6 C7 C13 124.2(8)
C8 C7 Rh 71.4(4)
C6 C7 Rh 68.0(3)
C13 C7 Rh 123.2(5)
C7 C8 C4 108.3(5)
C7 C8 C9 128.1(10)
C4 C8 C9 123.6(9)
C7 C8 Rh 72.4(3)
C4 C8 Rh 68.1(3)
C9 C8 Rh 124.7(5)
C8 C9 H9A 109.5
C8 C9 H9B 109.5
H9A C9 H9B 109.5
C8 C9 H9C 109.5
H9A C9 H9C 109.5
H9B C9 H9C 109.5
C4 C10 H10A 109.5
C4 C10 H10B 109.5
H10A C10 H10B 109.5
C4 C10 H10C 109.5
H10A C10 H10C 109.5
H10B C10 H10C 109.5
C5 C11 H11A 109.5
C5 C11 H11B 109.5
H11A C11 H11B 109.5
C5 C11 H11C 109.5
H11A C11 H11C 109.5
H11B C11 H11C 109.5
C6 C12 H12A 109.5
C6 C12 H12B 109.5
H12A C12 H12B 109.5
C6 C12 H12C 109.5
H12A C12 H12C 109.5
H12B C12 H12C 109.5
C15 C14 C19 116.4(5)
C15 C14 Rh 121.9(4)
C19 C14 Rh 121.7(4)
C16 C15 C14 121.9(5)
C16 C15 H15 119.0
C14 C15 H15 119.0
C17 C16 C15 120.5(6)
C17 C16 H16 119.8
C15 C16 H16 119.8
C18 C17 C16 118.4(6)
C18 C17 H17 120.8
C16 C17 H17 120.8
C17 C18 C19 121.5(6)
C17 C18 H18 119.2
C19 C18 H18 119.2
C18 C19 C14 121.3(5)
C18 C19 H19 119.4
C14 C19 H19 119.4
C7 C13 H13A 109.5
C7 C13 H13B 109.5
H13A C13 H13B 109.5
C7 C13 H13C 109.5
H13A C13 H13C 109.5
H13B C13 H13C 109.5
O41 Cl O4 49.5(14)
O41 Cl O51 98(2)
O4 Cl O51 85(2)
O41 Cl O61 103.7(15)
O4 Cl O61 152.9(16)
O51 Cl O61 105(2)
O41 Cl O5 125.9(18)
O4 Cl O5 118.6(18)
O51 Cl O5 35.1(15)
O61 Cl O5 78(2)
O41 Cl O3 124.3(13)
O4 Cl O3 93.1(16)
O51 Cl O3 121.1(17)
O61 Cl O3 102.2(13)
O5 Cl O3 107.2(13)
O41 Cl O6 63.5(18)
O4 Cl O6 110.2(12)
O51 Cl O6 124.7(19)
O61 Cl O6 43.4(18)
O5 Cl O6 114.4(14)
O3 Cl O6 111.2(8)
B1 O1 Rh 119.8(4)
B1 O1 H11 109(2)
Rh O1 H11 132(2)
O1 B1 N2 113.4(4)
O1 B1 O2 126.9(7)
N2 B1 O2 119.7(6)
B1 O2 H21 116(3)

loop_
_geom_bond_atom_site_label_1
_geom_bond_atom_site_label_2
_geom_bond_distance
Rh C14 2.037(4)
Rh N1 2.069(4)
Rh O1 2.096(4)
Rh C4 2.137(5)
Rh C6 2.146(5)
Rh C5 2.180(5)
Rh C8 2.205(5)
Rh C7 2.217(6)
N2 B1 1.367(7)
N2 C3 1.378(7)
N2 N1 1.407(6)
N1 C1 1.277(7)
C3 C2 1.322(11)
C3 H3 0.9300
C2 C1 1.410(10)
C2 H2 0.9300
C1 H1 0.9300
C4 C5 1.433(7)
C4 C8 1.440(10)
C4 C10 1.493(10)
C5 C6 1.396(8)
C5 C11 1.489(8)
C6 C7 1.446(8)
C6 C12 1.526(7)
C7 C8 1.373(10)
C7 C13 1.509(10)
C8 C9 1.507(8)
C9 H9A 0.9600
C9 H9B 0.9600
C9 H9C 0.9600
C10 H10A 0.9600
C10 H10B 0.9600
C10 H10C 0.9600
C11 H11A 0.9600
C11 H11B 0.9600
C11 H11C 0.9600
C12 H12A 0.9600
C12 H12B 0.9600
C12 H12C 0.9600
C14 C15 1.379(6)
C14 C19 1.391(6)
C15 C16 1.379(7)
C15 H15 0.9300
C16 C17 1.368(9)
C16 H16 0.9300
C17 C18 1.362(9)
C17 H17 0.9300
C18 C19 1.368(8)
C18 H18 0.9300
C19 H19 0.9300
C13 H13A 0.9600
C13 H13B 0.9600
C13 H13C 0.9600
Cl O41 1.315(16)
Cl O4 1.325(15)
Cl O51 1.332(18)
Cl O61 1.34(2)
Cl O5 1.354(18)
Cl O3 1.383(6)
Cl O6 1.390(12)
O1 B1 1.259(6)
O1 H11 0.93(2)
B1 O2 1.436(7)
O2 H21 0.91(2)
